data_2215754
loop_
_publ_author_name
'Ma, Xing-Ke'
'He, Zhi-An'
'Bai, Su-Ping'

_publ_section_title
;
 A diterpenoid from <i>Isodon japonica</i> var. glaucocalyx
;
_journal_coeditor_code BG2095
_journal_issue 11
_journal_name_full 'Acta Crystallographica Section E'
_journal_page_first o4203
_journal_page_last o4203
_journal_paper_doi 10.1107/S1600536807043048
_journal_volume 63
_journal_year 2007
_chemical_formula_iupac 'C20 H28 O4'
_chemical_formula_moiety 'C20 H28 O4'
_chemical_formula_sum 'C20 H28 O4'
_chemical_formula_weight 332.42
_chemical_melting_point 493
_chemical_name_common 'glaucocalyxin A'
_chemical_name_systematic
;
7\a,14\b-dihydroxy-ent-kaur-16-ene-3,5-dione
;
_space_group_IT_number 19
_symmetry_cell_setting orthorhombic
_symmetry_space_group_name_Hall 'P 2ac 2ab'
_symmetry_space_group_name_H-M 'P 21 21 21'
_atom_sites_solution_hydrogens geom
_atom_sites_solution_primary direct
_atom_sites_solution_secondary difmap
_audit_creation_method SHELXL-97
_cell_angle_alpha 90.00
_cell_angle_beta 90.00
_cell_angle_gamma 90.00
_cell_formula_units_Z 4
_cell_length_a 6.6349(19)
_cell_length_b 10.659(4)
_cell_length_c 24.586(7)
_cell_measurement_reflns_used 13908
_cell_measurement_temperature 293(2)
_cell_measurement_theta_max 27.45
_cell_measurement_theta_min 3.07
_cell_volume 1738.8(10)
_computing_cell_refinement 'Rapid-Auto (Rigaku, 2004)'
_computing_data_collection 'Rapid-Auto (Rigaku, 2004)'
_computing_data_reduction 'Rapid-Auto (Rigaku, 2004)'
_computing_molecular_graphics 'SHELXTL (Siemens, 1995)'
_computing_publication_material 'SHELXTL (Siemens, 1995)'
_computing_structure_refinement 'SHELXL97 (Sheldrick, 1997)'
_computing_structure_solution 'SHELXS97 (Sheldrick, 1990)'
_diffrn_ambient_temperature 293(2)
_diffrn_measured_fraction_theta_full 0.998
_diffrn_measured_fraction_theta_max 0.998
_diffrn_measurement_device_type 'Rigaku R-AXIS RAPID'
_diffrn_measurement_method '\w scans'
_diffrn_radiation_monochromator graphite
_diffrn_radiation_source 'Rotating Anode'
_diffrn_radiation_type MoK\a
_diffrn_radiation_wavelength 0.71073
_diffrn_reflns_av_R_equivalents 0.0558
_diffrn_reflns_av_sigmaI/netI 0.0314
_diffrn_reflns_limit_h_max 8
_diffrn_reflns_limit_h_min -8
_diffrn_reflns_limit_k_max 13
_diffrn_reflns_limit_k_min -13
_diffrn_reflns_limit_l_max 31
_diffrn_reflns_limit_l_min -31
_diffrn_reflns_number 17081
_diffrn_reflns_theta_full 27.47
_diffrn_reflns_theta_max 27.47
_diffrn_reflns_theta_min 3.14
_diffrn_standards_decay_% 0
_diffrn_standards_interval_count 0
_diffrn_standards_interval_time 0
_diffrn_standards_number 0
_exptl_absorpt_coefficient_mu 0.087
_exptl_absorpt_correction_type none
_exptl_crystal_colour colourless
_exptl_crystal_density_diffrn 1.270
_exptl_crystal_density_method 'not measured'
_exptl_crystal_description block
_exptl_crystal_F_000 720
_exptl_crystal_size_max 0.41
_exptl_crystal_size_mid 0.20
_exptl_crystal_size_min 0.18
_refine_diff_density_max 0.300
_refine_diff_density_min -0.160
_refine_ls_extinction_method none
_refine_ls_goodness_of_fit_ref 0.995
_refine_ls_hydrogen_treatment mixed
_refine_ls_matrix_type full
_refine_ls_number_parameters 228
_refine_ls_number_reflns 2298
_refine_ls_number_restraints 0
_refine_ls_restrained_S_all 0.995
_refine_ls_R_factor_all 0.0531
_refine_ls_R_factor_gt 0.0440
_refine_ls_shift/su_max 0.001
_refine_ls_shift/su_mean 0.000
_refine_ls_structure_factor_coef Fsqd
_refine_ls_weighting_details 'calc w=1/[\s^2^(Fo^2^)+(0.0826P)^2^+0.1982P] where P=(Fo^2^+2Fc^2^)/3'
_refine_ls_weighting_scheme calc
_refine_ls_wR_factor_gt 0.1212
_refine_ls_wR_factor_ref 0.1269
_reflns_number_gt 1946
_reflns_number_total 2298
_reflns_threshold_expression I>2\s(I)
_cod_data_source_file bg2095.cif
_cod_data_source_block I
_cod_original_sg_symbol_Hall '  P 2ac 2ab '
_cod_original_sg_symbol_H-M P212121
_cod_database_code 2215754
_cod_database_fobs_code 2215754

loop_
_symmetry_equiv_pos_as_xyz
'x, y, z'
'-x+1/2, -y, z+1/2'
'-x, y+1/2, -z+1/2'
'x+1/2, -y+1/2, -z'

loop_
_atom_site_type_symbol
_atom_site_label
_atom_site_fract_x
_atom_site_fract_y
_atom_site_fract_z
_atom_site_U_iso_or_equiv
_atom_site_adp_type
_atom_site_calc_flag
_atom_site_refinement_flags
_atom_site_occupancy
O O1 0.6082(4) 0.8582(2) 0.68057(9) 0.0771(8) Uani d . 1
O O2 0.1990(3) 0.39429(17) 0.49532(6) 0.0379(4) Uani d . 1
O O3 -0.1915(3) 0.32770(18) 0.57763(8) 0.0441(5) Uani d . 1
O O4 0.3435(3) 0.19761(17) 0.54776(8) 0.0439(5) Uani d . 1
C C1 0.2273(5) 0.6432(3) 0.70138(10) 0.0479(7) Uani d . 1
H H1A 0.0821 0.6336 0.7034 0.057 Uiso calc R 1
H H1B 0.2830 0.6163 0.7359 0.057 Uiso calc R 1
C C2 0.2764(5) 0.7819(3) 0.69317(12) 0.0563(8) Uani d . 1
H H2A 0.1662 0.8217 0.6738 0.068 Uiso calc R 1
H H2B 0.2884 0.8221 0.7284 0.068 Uiso calc R 1
C C3 0.4674(5) 0.8012(2) 0.66199(10) 0.0477(7) Uani d . 1
C C4 0.4690(5) 0.7467(2) 0.60447(9) 0.0406(6) Uani d . 1
C C5 0.3202(4) 0.6329(2) 0.60206(8) 0.0309(5) Uani d . 1
H H5 0.1860 0.6700 0.5977 0.037 Uiso calc R 1
C C6 0.3501(4) 0.5498(2) 0.55213(8) 0.0311(5) Uani d . 1
H H6A 0.3604 0.6019 0.5199 0.037 Uiso calc R 1
H H6B 0.4748 0.5030 0.5558 0.037 Uiso calc R 1
C C7 0.1754(3) 0.4593(2) 0.54579(8) 0.0295(5) Uani d . 1
H H7 0.0501 0.5078 0.5443 0.035 Uiso calc R 1
C C8 0.1644(3) 0.3699(2) 0.59436(8) 0.0257(4) Uani d . 1
C C9 0.1505(3) 0.4486(2) 0.64833(8) 0.0302(5) Uani d . 1
H H9 0.0210 0.4924 0.6457 0.036 Uiso calc R 1
C C10 0.3093(3) 0.5555(2) 0.65574(8) 0.0300(5) Uani d . 1
C C11 0.1273(4) 0.3612(3) 0.69854(10) 0.0429(6) Uani d . 1
H H11A 0.1696 0.4070 0.7307 0.052 Uiso calc R 1
H H11B -0.0144 0.3412 0.7029 0.052 Uiso calc R 1
C C12 0.2459(5) 0.2384(3) 0.69599(10) 0.0477(7) Uani d . 1
H H12A 0.1948 0.1812 0.7234 0.057 Uiso calc R 1
H H12B 0.3865 0.2551 0.7041 0.057 Uiso calc R 1
C C13 0.2304(4) 0.1762(2) 0.63987(11) 0.0407(6) Uani d . 1
H H13 0.2960 0.0938 0.6395 0.049 Uiso calc R 1
C C14 0.3249(3) 0.2652(2) 0.59796(9) 0.0322(5) Uani d . 1
H H14 0.4551 0.2977 0.6104 0.039 Uiso calc R 1
C C15 -0.0298(3) 0.2914(2) 0.59443(9) 0.0316(5) Uani d . 1
C C16 0.0144(4) 0.1678(3) 0.62099(13) 0.0478(7) Uani d . 1
C C17 -0.1289(6) 0.0875(3) 0.63508(14) 0.0688(10) Uani d . 1
H H17A -0.2634 0.1069 0.6286 0.083 Uiso calc R 1
H H17B -0.0949 0.0117 0.6515 0.083 Uiso calc R 1
C C18 0.3899(7) 0.8516(3) 0.56763(12) 0.0642(10) Uani d . 1
H H18A 0.2557 0.8739 0.5785 0.077 Uiso calc R 1
H H18B 0.3883 0.8230 0.5306 0.077 Uiso calc R 1
H H18C 0.4761 0.9235 0.5706 0.077 Uiso calc R 1
C C19 0.6851(5) 0.7164(3) 0.58732(14) 0.0623(9) Uani d . 1
H H19A 0.6878 0.6962 0.5493 0.075 Uiso calc R 1
H H19B 0.7335 0.6461 0.6079 0.075 Uiso calc R 1
H H19C 0.7697 0.7879 0.5940 0.075 Uiso calc R 1
C C20 0.5169(4) 0.5082(2) 0.67412(11) 0.0414(6) Uani d . 1
H H20A 0.6002 0.5784 0.6837 0.050 Uiso calc R 1
H H20B 0.5791 0.4624 0.6450 0.050 Uiso calc R 1
H H20C 0.5012 0.4543 0.7051 0.050 Uiso calc R 1
H H2O 0.071(5) 0.370(3) 0.4827(12) 0.049(8) Uiso d . 1
H H4O 0.291(6) 0.244(4) 0.5241(14) 0.076(12) Uiso d . 1

loop_
_atom_site_aniso_label
_atom_site_aniso_U_11
_atom_site_aniso_U_22
_atom_site_aniso_U_33
_atom_site_aniso_U_12
_atom_site_aniso_U_13
_atom_site_aniso_U_23
O1 0.104(2) 0.0781(16) 0.0495(11) -0.0581(16) -0.0082(12) -0.0065(11)
O2 0.0415(10) 0.0446(9) 0.0275(7) -0.0064(8) 0.0001(7) -0.0110(7)
O3 0.0261(8) 0.0535(11) 0.0527(10) -0.0042(9) -0.0007(8) -0.0091(9)
O4 0.0473(11) 0.0401(10) 0.0443(10) 0.0112(9) 0.0062(9) -0.0119(8)
C1 0.0565(17) 0.0494(15) 0.0376(12) -0.0154(13) 0.0139(13) -0.0167(12)
C2 0.076(2) 0.0440(15) 0.0485(15) -0.0072(15) 0.0103(15) -0.0207(13)
C3 0.0726(19) 0.0325(13) 0.0379(13) -0.0175(14) -0.0048(13) -0.0050(10)
C4 0.0582(16) 0.0316(12) 0.0321(11) -0.0162(13) -0.0016(11) -0.0012(9)
C5 0.0351(12) 0.0291(10) 0.0284(10) -0.0040(10) -0.0003(9) -0.0034(9)
C6 0.0387(12) 0.0303(10) 0.0243(9) -0.0089(10) 0.0034(9) 0.0009(9)
C7 0.0296(10) 0.0325(11) 0.0265(9) -0.0017(10) -0.0005(9) -0.0047(9)
C8 0.0229(10) 0.0284(10) 0.0260(9) -0.0021(9) 0.0017(8) -0.0043(8)
C9 0.0289(11) 0.0328(11) 0.0289(10) -0.0029(10) 0.0065(9) -0.0049(9)
C10 0.0329(11) 0.0321(11) 0.0250(9) -0.0067(10) 0.0023(9) -0.0051(9)
C11 0.0488(14) 0.0479(14) 0.0321(11) -0.0142(13) 0.0120(11) 0.0004(11)
C12 0.0571(17) 0.0456(14) 0.0406(13) -0.0095(13) 0.0029(13) 0.0152(12)
C13 0.0417(13) 0.0283(11) 0.0520(14) -0.0016(11) 0.0021(12) 0.0049(10)
C14 0.0269(11) 0.0339(12) 0.0357(11) 0.0007(10) 0.0021(9) -0.0062(9)
C15 0.0251(11) 0.0360(12) 0.0337(10) -0.0052(10) 0.0041(9) -0.0094(10)
C16 0.0392(14) 0.0375(13) 0.0669(17) -0.0096(12) 0.0030(13) 0.0031(13)
C17 0.065(2) 0.0606(19) 0.081(2) -0.0317(18) -0.0093(18) 0.0210(18)
C18 0.107(3) 0.0366(14) 0.0493(16) -0.0186(18) -0.0143(18) 0.0071(13)
C19 0.0580(18) 0.068(2) 0.0604(17) -0.0345(17) 0.0166(15) -0.0077(16)
C20 0.0380(13) 0.0431(14) 0.0432(13) -0.0094(12) -0.0094(11) 0.0064(11)

loop_
_atom_type_symbol
_atom_type_description
_atom_type_scat_dispersion_real
_atom_type_scat_dispersion_imag
_atom_type_scat_source
C C 0.0033 0.0000 'International Tables Vol C Tables 4.2.6.8 and 6.1.1.4'
H H 0.0000 0.0000 'International Tables Vol C Tables 4.2.6.8 and 6.1.1.4'
O O 0.0106 0.0000 'International Tables Vol C Tables 4.2.6.8 and 6.1.1.4'

loop_
_geom_angle_atom_site_label_1
_geom_angle_atom_site_label_2
_geom_angle_atom_site_label_3
_geom_angle
C7 O2 H2O 108.7(17)
C14 O4 H4O 105(3)
C2 C1 C10 114.3(2)
C2 C1 H1A 108.7
C10 C1 H1A 108.7
C2 C1 H1B 108.7
C10 C1 H1B 108.7
H1A C1 H1B 107.6
C3 C2 C1 112.5(2)
C3 C2 H2A 109.1
C1 C2 H2A 109.1
C3 C2 H2B 109.1
C1 C2 H2B 109.1
H2A C2 H2B 107.8
O1 C3 C2 122.2(2)
O1 C3 C4 122.5(3)
C2 C3 C4 115.3(2)
C3 C4 C19 110.0(2)
C3 C4 C18 105.5(2)
C19 C4 C18 108.2(3)
C3 C4 C5 108.96(19)
C19 C4 C5 114.7(2)
C18 C4 C5 109.1(2)
C6 C5 C10 112.34(18)
C6 C5 C4 113.44(19)
C10 C5 C4 114.07(17)
C6 C5 H5 105.3
C10 C5 H5 105.3
C4 C5 H5 105.3
C7 C6 C5 110.63(18)
C7 C6 H6A 109.5
C5 C6 H6A 109.5
C7 C6 H6B 109.5
C5 C6 H6B 109.5
H6A C6 H6B 108.1
O2 C7 C6 108.30(18)
O2 C7 C8 112.40(18)
C6 C7 C8 110.64(17)
O2 C7 H7 108.5
C6 C7 H7 108.5
C8 C7 H7 108.5
C7 C8 C15 112.33(18)
C7 C8 C14 117.52(17)
C15 C8 C14 100.63(18)
C7 C8 C9 109.23(17)
C15 C8 C9 103.89(16)
C14 C8 C9 112.18(17)
C11 C9 C10 114.28(19)
C11 C9 C8 110.87(18)
C10 C9 C8 116.61(17)
C11 C9 H9 104.5
C10 C9 H9 104.5
C8 C9 H9 104.5
C20 C10 C5 112.43(19)
C20 C10 C1 107.4(2)
C5 C10 C1 107.96(19)
C20 C10 C9 113.58(19)
C5 C10 C9 108.58(17)
C1 C10 C9 106.63(18)
C12 C11 C9 115.4(2)
C12 C11 H11A 108.4
C9 C11 H11A 108.4
C12 C11 H11B 108.4
C9 C11 H11B 108.4
H11A C11 H11B 107.5
C11 C12 C13 111.9(2)
C11 C12 H12A 109.2
C13 C12 H12A 109.2
C11 C12 H12B 109.2
C13 C12 H12B 109.2
H12A C12 H12B 107.9
C16 C13 C12 111.5(2)
C16 C13 C14 102.6(2)
C12 C13 C14 108.0(2)
C16 C13 H13 111.5
C12 C13 H13 111.5
C14 C13 H13 111.5
O4 C14 C13 107.62(19)
O4 C14 C8 111.89(18)
C13 C14 C8 101.75(18)
O4 C14 H14 111.7
C13 C14 H14 111.7
C8 C14 H14 111.7
O3 C15 C16 127.0(2)
O3 C15 C8 124.6(2)
C16 C15 C8 108.4(2)
C17 C16 C15 122.8(3)
C17 C16 C13 129.7(3)
C15 C16 C13 105.5(2)
C16 C17 H17A 120.0
C16 C17 H17B 120.0
H17A C17 H17B 120.0
C4 C18 H18A 109.5
C4 C18 H18B 109.5
H18A C18 H18B 109.5
C4 C18 H18C 109.5
H18A C18 H18C 109.5
H18B C18 H18C 109.5
C4 C19 H19A 109.5
C4 C19 H19B 109.5
H19A C19 H19B 109.5
C4 C19 H19C 109.5
H19A C19 H19C 109.5
H19B C19 H19C 109.5
C10 C20 H20A 109.5
C10 C20 H20B 109.5
H20A C20 H20B 109.5
C10 C20 H20C 109.5
H20A C20 H20C 109.5
H20B C20 H20C 109.5

loop_
_geom_bond_atom_site_label_1
_geom_bond_atom_site_label_2
_geom_bond_distance
O1 C3 1.205(3)
O2 C7 1.430(2)
O2 H2O 0.94(3)
O3 C15 1.213(3)
O4 C14 1.434(3)
O4 H4O 0.84(4)
C1 C2 1.527(4)
C1 C10 1.558(3)
C1 H1A 0.9700
C1 H1B 0.9700
C2 C3 1.495(4)
C2 H2A 0.9700
C2 H2B 0.9700
C3 C4 1.529(3)
C4 C19 1.529(4)
C4 C18 1.531(4)
C4 C5 1.566(3)
C5 C6 1.527(3)
C5 C10 1.558(3)
C5 H5 0.9800
C6 C7 1.516(3)
C6 H6A 0.9700
C6 H6B 0.9700
C7 C8 1.529(3)
C7 H7 0.9800
C8 C15 1.537(3)
C8 C14 1.545(3)
C8 C9 1.572(3)
C9 C11 1.554(3)
C9 C10 1.562(3)
C9 H9 0.9800
C10 C20 1.535(3)
C11 C12 1.529(4)
C11 H11A 0.9700
C11 H11B 0.9700
C12 C13 1.534(4)
C12 H12A 0.9700
C12 H12B 0.9700
C13 C16 1.509(4)
C13 C14 1.534(3)
C13 H13 0.9800
C14 H14 0.9800
C15 C16 1.500(4)
C16 C17 1.325(4)
C17 H17A 0.9300
C17 H17B 0.9300
C18 H18A 0.9600
C18 H18B 0.9600
C18 H18C 0.9600
C19 H19A 0.9600
C19 H19B 0.9600
C19 H19C 0.9600
C20 H20A 0.9600
C20 H20B 0.9600
C20 H20C 0.9600

loop_
_geom_hbond_atom_site_label_D
_geom_hbond_atom_site_label_H
_geom_hbond_atom_site_label_A
_geom_hbond_site_symmetry_A
_geom_hbond_distance_DH
_geom_hbond_distance_HA
_geom_hbond_distance_DA
_geom_hbond_angle_DHA
_geom_hbond_publ_flag
O2 H2O O4 4_456 0.94(3) 1.83(3) 2.765(3) 171(3) yes
O4 H4O O2 . 0.84(4) 1.85(4) 2.641(3) 156(4) yes

loop_
_geom_torsion_atom_site_label_1
_geom_torsion_atom_site_label_2
_geom_torsion_atom_site_label_3
_geom_torsion_atom_site_label_4
_geom_torsion
C10 C1 C2 C3 -28.6(4)
C1 C2 C3 O1 -120.8(3)
C1 C2 C3 C4 60.8(4)
O1 C3 C4 C19 28.0(4)
C2 C3 C4 C19 -153.5(3)
O1 C3 C4 C18 -88.5(4)
C2 C3 C4 C18 89.9(3)
O1 C3 C4 C5 154.5(3)
C2 C3 C4 C5 -27.1(3)
C3 C4 C5 C6 -164.4(2)
C19 C4 C5 C6 -40.7(3)
C18 C4 C5 C6 80.8(3)
C3 C4 C5 C10 -34.1(3)
C19 C4 C5 C10 89.7(3)
C18 C4 C5 C10 -148.8(2)
C10 C5 C6 C7 61.0(2)
C4 C5 C6 C7 -167.78(19)
C5 C6 C7 O2 173.36(18)
C5 C6 C7 C8 -63.0(2)
O2 C7 C8 C15 -68.3(2)
C6 C7 C8 C15 170.46(18)
O2 C7 C8 C14 47.7(3)
C6 C7 C8 C14 -73.5(2)
O2 C7 C8 C9 176.95(18)
C6 C7 C8 C9 55.7(2)
C7 C8 C9 C11 176.91(19)
C15 C8 C9 C11 56.9(2)
C14 C8 C9 C11 -51.0(2)
C7 C8 C9 C10 -50.0(2)
C15 C8 C9 C10 -170.04(19)
C14 C8 C9 C10 82.1(2)
C6 C5 C10 C20 75.4(2)
C4 C5 C10 C20 -55.5(3)
C6 C5 C10 C1 -166.4(2)
C4 C5 C10 C1 62.8(3)
C6 C5 C10 C9 -51.1(3)
C4 C5 C10 C9 177.98(19)
C2 C1 C10 C20 92.8(3)
C2 C1 C10 C5 -28.6(3)
C2 C1 C10 C9 -145.1(3)
C11 C9 C10 C20 52.7(3)
C8 C9 C10 C20 -78.8(2)
C11 C9 C10 C5 178.57(19)
C8 C9 C10 C5 47.0(3)
C11 C9 C10 C1 -65.3(3)
C8 C9 C10 C1 163.1(2)
C10 C9 C11 C12 -97.4(3)
C8 C9 C11 C12 36.9(3)
C9 C11 C12 C13 -43.5(3)
C11 C12 C13 C16 -49.4(3)
C11 C12 C13 C14 62.6(3)
C16 C13 C14 O4 -72.6(2)
C12 C13 C14 O4 169.6(2)
C16 C13 C14 C8 45.2(2)
C12 C13 C14 C8 -72.7(2)
C7 C8 C14 O4 -49.4(3)
C15 C8 C14 O4 72.9(2)
C9 C8 C14 O4 -177.24(17)
C7 C8 C14 C13 -164.03(19)
C15 C8 C14 C13 -41.8(2)
C9 C8 C14 C13 68.1(2)
C7 C8 C15 O3 -33.0(3)
C14 C8 C15 O3 -158.9(2)
C9 C8 C15 O3 84.9(3)
C7 C8 C15 C16 149.7(2)
C14 C8 C15 C16 23.9(2)
C9 C8 C15 C16 -92.3(2)
O3 C15 C16 C17 -8.3(5)
C8 C15 C16 C17 168.9(3)
O3 C15 C16 C13 -173.6(2)
C8 C15 C16 C13 3.6(3)
C12 C13 C16 C17 -78.6(4)
C14 C13 C16 C17 166.1(3)
C12 C13 C16 C15 85.3(3)
C14 C13 C16 C15 -30.0(3)

loop_
_cod_related_entry_id
_cod_related_entry_database
_cod_related_entry_code
1 ChemSpider 8647374
